data_7029619
loop_
_publ_author_name
'Sankaralingam, Muniyandi'
'Saravanan, Natarajan'
'Anitha, Natarajan'
'Suresh, Eringathodi'
'Palaniandavar, Mallayan'

_publ_section_title
;
 Biomimetic iron(iii) complexes of facially and meridionally coordinating
 tridentate 3N ligands: tuning of regioselective extradiol dioxygenase
 activity in organized assemblies.
;
_journal_issue 18
_journal_name_full 'Dalton transactions (Cambridge, England : 2003)'
_journal_page_first 6828
_journal_page_last 6841
_journal_paper_doi 10.1039/c3dt52350k
_journal_volume 43
_journal_year 2014
_chemical_formula_sum 'C13 H15 Cl3 Fe N3'
_chemical_formula_weight 375.48
_chemical_name_systematic
; 
 ? 
;
_space_group_IT_number 14
_symmetry_cell_setting monoclinic
_symmetry_space_group_name_Hall '-P 2ybc'
_symmetry_space_group_name_H-M 'P 1 21/c 1'
_atom_sites_solution_hydrogens geom
_atom_sites_solution_primary direct
_atom_sites_solution_secondary difmap
_audit_creation_method SHELXL-97
_cell_angle_alpha 90.00
_cell_angle_beta 97.114(2)
_cell_angle_gamma 90.00
_cell_formula_units_Z 4
_cell_length_a 10.8426(11)
_cell_length_b 8.6483(8)
_cell_length_c 16.3104(16)
_cell_measurement_reflns_used 2231
_cell_measurement_temperature 100(2)
_cell_measurement_theta_max 26.45
_cell_measurement_theta_min 2.97
_cell_volume 1517.7(3)
_computing_cell_refinement 'BRUKER SMART'
_computing_data_collection 'BRUKER SMART'
_computing_data_reduction 'BRUKER SAINT'
_computing_molecular_graphics ORTEP
_computing_publication_material 'BRUKER SHELXTL'
_computing_structure_refinement 'SHELXL-97 (Sheldrick, 1997)'
_computing_structure_solution 'SHELXS-97 (Sheldrick, 1990)'
_diffrn_ambient_temperature 100(2)
_diffrn_measured_fraction_theta_full 0.998
_diffrn_measured_fraction_theta_max 0.998
_diffrn_measurement_device_type 'BRUKER SMART APEX CCD DIFFRACTOMETER'
_diffrn_measurement_method 'OMEGA_PHI SCAN'
_diffrn_radiation_monochromator graphite
_diffrn_radiation_source 'fine-focus sealed tube'
_diffrn_radiation_type MoK\a
_diffrn_radiation_wavelength 0.71073
_diffrn_reflns_av_R_equivalents 0.0370
_diffrn_reflns_av_unetI/netI 0.0490
_diffrn_reflns_limit_h_max 13
_diffrn_reflns_limit_h_min -13
_diffrn_reflns_limit_k_max 10
_diffrn_reflns_limit_k_min -11
_diffrn_reflns_limit_l_max 12
_diffrn_reflns_limit_l_min -20
_diffrn_reflns_number 8563
_diffrn_reflns_theta_full 27.00
_diffrn_reflns_theta_max 27.00
_diffrn_reflns_theta_min 1.89
_exptl_absorpt_coefficient_mu 1.513
_exptl_absorpt_correction_T_max 0.8885
_exptl_absorpt_correction_T_min 0.6044
_exptl_absorpt_correction_type multi-scan
_exptl_absorpt_process_details 'BRUKER SADABS'
_exptl_crystal_colour yellow
_exptl_crystal_density_diffrn 1.643
_exptl_crystal_density_method 'not measured'
_exptl_crystal_description plates
_exptl_crystal_F_000 764
_exptl_crystal_size_max 0.37
_exptl_crystal_size_mid 0.13
_exptl_crystal_size_min 0.08
_refine_diff_density_max 0.533
_refine_diff_density_min -0.384
_refine_diff_density_rms 0.102
_refine_ls_extinction_method none
_refine_ls_goodness_of_fit_ref 1.133
_refine_ls_hydrogen_treatment mixed
_refine_ls_matrix_type full
_refine_ls_number_parameters 221
_refine_ls_number_reflns 3306
_refine_ls_number_restraints 0
_refine_ls_restrained_S_all 1.133
_refine_ls_R_factor_all 0.0597
_refine_ls_R_factor_gt 0.0502
_refine_ls_shift/su_max 0.000
_refine_ls_shift/su_mean 0.000
_refine_ls_structure_factor_coef Fsqd
_refine_ls_weighting_details 'calc w=1/[\s^2^(Fo^2^)+(0.0349P)^2^+2.4195P] where P=(Fo^2^+2Fc^2^)/3'
_refine_ls_weighting_scheme calc
_refine_ls_wR_factor_gt 0.0981
_refine_ls_wR_factor_ref 0.1019
_reflns_number_gt 2901
_reflns_number_total 3306
_reflns_threshold_expression >2sigma(I)
_cod_data_source_file c3dt52350k2.cif
_cod_data_source_block 15mpnam
_cod_depositor_comments
;
The following automatic conversions were performed:

'_exptl_absorpt_correction_type' value 'MULTI-SCAN' changed to
'multi-scan' according to
/usr/data/users/saulius/crontab/automatic-downloads/rss-feeds/RSC/lib/dictionaries/cif_core.dic
dictionary named 'cif_core.dic' version 2.4.2 from 2011-04-26.

Automatic conversion script
Id: cif_fix_values 2281 2013-09-26 08:29:07Z andrius 
;
_cod_original_sg_symbol_H-M P21/c
_cod_database_code 7029619

loop_
_symmetry_equiv_pos_as_xyz
'x, y, z'
'-x, y+1/2, -z+1/2'
'-x, -y, -z'
'x, -y-1/2, z-1/2'

loop_
_atom_site_label
_atom_site_type_symbol
_atom_site_fract_x
_atom_site_fract_y
_atom_site_fract_z
_atom_site_U_iso_or_equiv
_atom_site_adp_type
_atom_site_occupancy
_atom_site_symmetry_multiplicity
_atom_site_calc_flag
_atom_site_refinement_flags
Fe1 Fe 0.26480(4) 0.20214(5) 0.91784(3) 0.01065(14) Uani 1 1 d .
Cl1 Cl 0.46924(7) 0.22650(9) 0.98649(5) 0.01588(19) Uani 1 1 d .
Cl2 Cl 0.27197(8) 0.43488(9) 0.85071(5) 0.0165(2) Uani 1 1 d .
Cl3 Cl 0.05592(7) 0.15510(9) 0.86815(5) 0.01448(19) Uani 1 1 d .
N1 N 0.3254(3) 0.0737(3) 0.81610(17) 0.0132(6) Uani 1 1 d .
N2 N 0.2737(3) -0.0362(3) 0.95865(19) 0.0143(6) Uani 1 1 d .
N3 N 0.1983(3) 0.2760(3) 1.03169(17) 0.0131(6) Uani 1 1 d .
C1 C 0.3772(3) 0.1361(4) 0.7521(2) 0.0152(7) Uani 1 1 d .
H1 H 0.3917 0.2421 0.7519 0.018 Uiso 1 1 calc R
C2 C 0.4090(3) 0.0487(4) 0.6876(2) 0.0183(8) Uani 1 1 d .
C3 C 0.3871(3) -0.1094(5) 0.6877(2) 0.0215(8) Uani 1 1 d .
C4 C 0.3345(3) -0.1743(4) 0.7523(2) 0.0184(8) Uani 1 1 d .
C5 C 0.3046(3) -0.0801(4) 0.8160(2) 0.0141(7) Uani 1 1 d .
C6 C 0.2459(3) -0.1412(4) 0.8876(2) 0.0168(7) Uani 1 1 d .
H6A H 0.1567 -0.1489 0.8728 0.020 Uiso 1 1 calc R
H6B H 0.2779 -0.2436 0.9021 0.020 Uiso 1 1 calc R
C7 C 0.2016(3) -0.0786(4) 1.0267(2) 0.0161(7) Uani 1 1 d .
C8 C 0.2360(3) 0.0244(4) 1.1017(2) 0.0172(7) Uani 1 1 d .
H8A H 0.2103 -0.0268 1.1497 0.021 Uiso 1 1 calc R
H8B H 0.3257 0.0342 1.1107 0.021 Uiso 1 1 calc R
C9 C 0.1804(3) 0.1847(4) 1.0962(2) 0.0148(7) Uani 1 1 d .
C10 C 0.1154(3) 0.2383(4) 1.1589(2) 0.0165(7) Uani 1 1 d .
C12 C 0.0942(3) 0.4822(4) 1.0931(2) 0.0187(8) Uani 1 1 d .
C11 C 0.0711(3) 0.3881(5) 1.1570(2) 0.0192(8) Uani 1 1 d .
C13 C 0.1569(3) 0.4230(4) 1.0319(2) 0.0173(8) Uani 1 1 d .
H3 H 0.408(3) -0.163(4) 0.648(2) 0.010(9) Uiso 1 1 d .
H11 H 0.025(3) 0.424(4) 1.198(2) 0.014(9) Uiso 1 1 d .
H2 H 0.444(3) 0.097(4) 0.646(2) 0.018(10) Uiso 1 1 d .
H13 H 0.173(3) 0.483(4) 0.989(2) 0.017(10) Uiso 1 1 d .
H7B H 0.115(4) -0.069(4) 1.003(2) 0.015(10) Uiso 1 1 d .
H2C H 0.343(4) -0.052(5) 0.977(3) 0.024(12) Uiso 1 1 d .
H4 H 0.315(4) -0.278(5) 0.756(3) 0.027(11) Uiso 1 1 d .
H12 H 0.071(4) 0.581(5) 1.091(2) 0.024(11) Uiso 1 1 d .
H10 H 0.106(4) 0.176(4) 1.198(3) 0.020(11) Uiso 1 1 d .
H7A H 0.217(4) -0.181(5) 1.041(3) 0.038(13) Uiso 1 1 d .

loop_
_atom_site_aniso_label
_atom_site_aniso_U_11
_atom_site_aniso_U_22
_atom_site_aniso_U_33
_atom_site_aniso_U_23
_atom_site_aniso_U_13
_atom_site_aniso_U_12
Fe1 0.0113(2) 0.0094(2) 0.0115(2) 0.00072(19) 0.00236(18) 0.00094(18)
Cl1 0.0128(4) 0.0159(4) 0.0188(4) 0.0000(3) 0.0012(3) -0.0003(3)
Cl2 0.0216(4) 0.0114(4) 0.0169(4) 0.0019(3) 0.0036(3) -0.0007(3)
Cl3 0.0114(4) 0.0162(4) 0.0160(4) -0.0009(3) 0.0025(3) 0.0005(3)
N1 0.0106(13) 0.0150(14) 0.0139(14) 0.0000(12) 0.0008(11) 0.0015(11)
N2 0.0121(15) 0.0147(15) 0.0163(15) 0.0005(12) 0.0024(12) 0.0003(12)
N3 0.0113(14) 0.0165(15) 0.0113(14) -0.0015(12) 0.0013(11) -0.0002(11)
C1 0.0105(16) 0.0168(17) 0.0180(18) 0.0029(14) 0.0002(14) -0.0011(14)
C2 0.0128(17) 0.027(2) 0.0162(18) 0.0015(16) 0.0041(14) 0.0029(15)
C3 0.0165(18) 0.030(2) 0.0183(19) -0.0099(17) 0.0016(15) 0.0072(16)
C4 0.0174(18) 0.0155(19) 0.0218(19) -0.0037(15) 0.0002(15) 0.0020(15)
C5 0.0118(16) 0.0172(17) 0.0123(17) -0.0020(14) -0.0022(13) 0.0027(14)
C6 0.0189(18) 0.0118(16) 0.0206(19) -0.0015(14) 0.0059(15) 0.0007(14)
C7 0.0164(18) 0.0170(18) 0.0156(18) 0.0042(14) 0.0045(15) 0.0004(14)
C8 0.0187(18) 0.0181(18) 0.0154(18) 0.0013(14) 0.0041(15) 0.0019(15)
C9 0.0114(16) 0.0177(18) 0.0149(17) 0.0002(14) -0.0005(13) -0.0014(14)
C10 0.0137(17) 0.0227(19) 0.0132(17) 0.0018(15) 0.0021(14) -0.0009(14)
C12 0.0166(18) 0.0197(19) 0.0188(19) -0.0046(15) -0.0025(15) 0.0078(15)
C11 0.0139(17) 0.032(2) 0.0118(18) -0.0079(16) 0.0018(14) 0.0033(16)
C13 0.0185(18) 0.0200(19) 0.0127(18) 0.0014(15) -0.0011(15) 0.0027(15)

loop_
_atom_type_symbol
_atom_type_description
_atom_type_scat_dispersion_real
_atom_type_scat_dispersion_imag
_atom_type_scat_source
C C 0.0033 0.0016 'International Tables Vol C Tables 4.2.6.8 and 6.1.1.4'
H H 0.0000 0.0000 'International Tables Vol C Tables 4.2.6.8 and 6.1.1.4'
N N 0.0061 0.0033 'International Tables Vol C Tables 4.2.6.8 and 6.1.1.4'
Cl Cl 0.1484 0.1585 'International Tables Vol C Tables 4.2.6.8 and 6.1.1.4'
Fe Fe 0.3463 0.8444 'International Tables Vol C Tables 4.2.6.8 and 6.1.1.4'

loop_
_geom_angle_atom_site_label_1
_geom_angle_atom_site_label_2
_geom_angle_atom_site_label_3
_geom_angle
N2 Fe1 N1 74.98(11)
N2 Fe1 N3 91.39(11)
N1 Fe1 N3 166.26(11)
N2 Fe1 Cl2 167.98(8)
N1 Fe1 Cl2 93.03(8)
N3 Fe1 Cl2 100.62(8)
N2 Fe1 Cl3 86.88(9)
N1 Fe1 Cl3 91.02(8)
N3 Fe1 Cl3 86.44(8)
Cl2 Fe1 Cl3 94.33(3)
N2 Fe1 Cl1 86.31(9)
N1 Fe1 Cl1 93.03(8)
N3 Fe1 Cl1 87.70(8)
Cl2 Fe1 Cl1 93.59(3)
Cl3 Fe1 Cl1 170.90(4)
C5 N1 C1 118.5(3)
C5 N1 Fe1 116.1(2)
C1 N1 Fe1 125.4(2)
C6 N2 C7 111.2(3)
C6 N2 Fe1 110.3(2)
C7 N2 Fe1 117.3(2)
C6 N2 H2C 107(3)
C7 N2 H2C 104(3)
Fe1 N2 H2C 107(3)
C13 N3 C9 118.0(3)
C13 N3 Fe1 115.2(2)
C9 N3 Fe1 126.2(2)
N1 C1 C2 122.5(3)
N1 C1 H1 118.8
C2 C1 H1 118.8
C1 C2 C3 118.8(4)
C1 C2 H2 119(2)
C3 C2 H2 122(2)
C4 C3 C2 119.3(4)
C4 C3 H3 123(3)
C2 C3 H3 118(2)
C3 C4 C5 119.4(3)
C3 C4 H4 124(3)
C5 C4 H4 116(3)
N1 C5 C4 121.6(3)
N1 C5 C6 115.8(3)
C4 C5 C6 122.6(3)
N2 C6 C5 109.4(3)
N2 C6 H6A 109.8
C5 C6 H6A 109.8
N2 C6 H6B 109.8
C5 C6 H6B 109.8
H6A C6 H6B 108.3
N2 C7 C8 110.9(3)
N2 C7 H7B 104(2)
C8 C7 H7B 114(2)
N2 C7 H7A 110(3)
C8 C7 H7A 109(3)
H7B C7 H7A 109(4)
C9 C8 C7 115.8(3)
C9 C8 H8A 108.3
C7 C8 H8A 108.3
C9 C8 H8B 108.3
C7 C8 H8B 108.3
H8A C8 H8B 107.4
N3 C9 C10 120.9(3)
N3 C9 C8 119.2(3)
C10 C9 C8 119.8(3)
C11 C10 C9 120.1(3)
C11 C10 H10 123(3)
C9 C10 H10 117(3)
C11 C12 C13 119.0(4)
C11 C12 H12 121(3)
C13 C12 H12 120(3)
C12 C11 C10 118.6(3)
C12 C11 H11 121(2)
C10 C11 H11 121(2)
N3 C13 C12 123.2(4)
N3 C13 H13 116(2)
C12 C13 H13 121(2)

loop_
_geom_bond_atom_site_label_1
_geom_bond_atom_site_label_2
_geom_bond_distance
Fe1 N2 2.164(3)
Fe1 N1 2.166(3)
Fe1 N3 2.170(3)
Fe1 Cl2 2.2973(9)
Fe1 Cl3 2.3446(9)
Fe1 Cl1 2.3659(9)
N1 C5 1.349(4)
N1 C1 1.357(4)
N2 C6 1.474(4)
N2 C7 1.482(4)
N2 H2C 0.79(4)
N3 C13 1.349(5)
N3 C9 1.349(4)
C1 C2 1.374(5)
C1 H1 0.9300
C2 C3 1.388(5)
C2 H2 0.93(4)
C3 C4 1.377(5)
C3 H3 0.84(4)
C4 C5 1.390(5)
C4 H4 0.93(4)
C5 C6 1.493(5)
C6 H6A 0.9700
C6 H6B 0.9700
C7 C8 1.521(5)
C7 H7B 0.98(4)
C7 H7A 0.93(5)
C8 C9 1.510(5)
C8 H8A 0.9700
C8 H8B 0.9700
C9 C10 1.392(5)
C10 C11 1.381(5)
C10 H10 0.85(4)
C12 C11 1.370(5)
C12 C13 1.375(5)
C12 H12 0.89(4)
C11 H11 0.93(4)
C13 H13 0.90(4)
